data_4025846
loop_
_publ_author_name
'Xiaojie Zhang'
'Xiaoxia Jiang'
'Kai Zhang'
'Lu Mao'
'Jing Luo'
'Chunyan Chi'
'Hardy Sze On Chan'
'Jishan Wu'

_publ_section_title
;
 Synthesis, Self-Assembly, and Charge Transporting Property of Contorted
 Tetrabenzocoronenes
;
_journal_name_full 'Journal of Organic Chemistry'
_journal_page_first 8069
_journal_page_last 8077
_journal_paper_doi 10.1021/jo101701k
_journal_volume 75
_journal_year 2010
_chemical_formula_sum 'C72 H84'
_chemical_formula_weight 949.39
_chemical_name_systematic
; 
 ? 
;
_space_group_IT_number 2
_symmetry_cell_setting triclinic
_symmetry_space_group_name_Hall '-P 1'
_symmetry_space_group_name_H-M 'P -1'
_atom_sites_solution_hydrogens geom
_atom_sites_solution_primary direct
_atom_sites_solution_secondary difmap
_audit_creation_method SHELXL-97
_cell_angle_alpha 101.931(3)
_cell_angle_beta 109.727(4)
_cell_angle_gamma 107.943(4)
_cell_formula_units_Z 1
_cell_length_a 10.7924(18)
_cell_length_b 10.9938(18)
_cell_length_c 13.144(2)
_cell_measurement_reflns_used 819
_cell_measurement_temperature 100(2)
_cell_measurement_theta_max 26.91
_cell_measurement_theta_min 2.19
_cell_volume 1309.8(4)
_computing_cell_refinement 'Bruker SMART'
_computing_data_collection 'Bruker SMART'
_computing_data_reduction 'Bruker SAINT'
_computing_molecular_graphics 'Bruker SHELXTL'
_computing_publication_material 'Bruker SHELXTL'
_computing_structure_refinement 'SHELXL-97 (Sheldrick, 1997)'
_computing_structure_solution 'SHELXS-97 (Sheldrick, 1990)'
_diffrn_ambient_temperature 100(2)
_diffrn_measured_fraction_theta_full 0.991
_diffrn_measured_fraction_theta_max 0.991
_diffrn_measurement_device_type 'CCD area detector'
_diffrn_measurement_method 'phi and omega scans'
_diffrn_radiation_monochromator graphite
_diffrn_radiation_source 'fine-focus sealed tube'
_diffrn_radiation_type MoK\a
_diffrn_radiation_wavelength 0.71073
_diffrn_reflns_av_R_equivalents 0.0529
_diffrn_reflns_av_sigmaI/netI 0.1069
_diffrn_reflns_limit_h_max 13
_diffrn_reflns_limit_h_min -13
_diffrn_reflns_limit_k_max 14
_diffrn_reflns_limit_k_min -14
_diffrn_reflns_limit_l_max 16
_diffrn_reflns_limit_l_min -17
_diffrn_reflns_number 9146
_diffrn_reflns_theta_full 27.48
_diffrn_reflns_theta_max 27.48
_diffrn_reflns_theta_min 2.08
_exptl_absorpt_coefficient_mu 0.067
_exptl_absorpt_correction_T_max 0.9933
_exptl_absorpt_correction_T_min 0.9608
_exptl_absorpt_correction_type multi-scan
_exptl_absorpt_process_details 'Sadabs, (Sheldrick 2001)'
_exptl_crystal_colour Yellow
_exptl_crystal_density_diffrn 1.204
_exptl_crystal_density_meas ?
_exptl_crystal_density_method 'not measured'
_exptl_crystal_description Block
_exptl_crystal_F_000 516
_exptl_crystal_size_max 0.60
_exptl_crystal_size_mid 0.14
_exptl_crystal_size_min 0.10
_refine_diff_density_max 0.557
_refine_diff_density_min -0.403
_refine_diff_density_rms 0.086
_refine_ls_extinction_method none
_refine_ls_goodness_of_fit_ref 0.971
_refine_ls_hydrogen_treatment constr
_refine_ls_matrix_type full
_refine_ls_number_parameters 327
_refine_ls_number_reflns 5952
_refine_ls_number_restraints 0
_refine_ls_restrained_S_all 0.971
_refine_ls_R_factor_all 0.1486
_refine_ls_R_factor_gt 0.0782
_refine_ls_shift/su_max 0.000
_refine_ls_shift/su_mean 0.000
_refine_ls_structure_factor_coef Fsqd
_refine_ls_weighting_details 'calc w=1/[\s^2^(Fo^2^)+(0.1180P)^2^+0.0000P] where P=(Fo^2^+2Fc^2^)/3'
_refine_ls_weighting_scheme calc
_refine_ls_wR_factor_gt 0.1896
_refine_ls_wR_factor_ref 0.2335
_reflns_number_gt 3228
_reflns_number_total 5952
_reflns_threshold_expression >2sigma(I)
_cod_data_source_file jo101701k_si_003.cif
_cod_data_source_block a412
_cod_depositor_comments
;
The following automatic conversions were performed:

'_symmetry_cell_setting' value 'Triclinic' changed to 'triclinic'
according to the built-in table from CIF Core dictionary named
'cif_core.dic' version 2.4.1 from
2010-06-29.

'_exptl_absorpt_correction_type' value 'Multi-scan'
changed to 'multi-scan' according to the built-in table from CIF Core
dictionary named 'cif_core.dic' version 2.4.1 from 2010-06-29.

Automatic conversion script
Id: cif_fix_values 1646 2011-03-28 12:23:43Z adriana 

The following automatic conversions were performed:

'_exptl_crystal_density_meas' value 'Not Measured' was changed to '?'
- the value is perceived as not measured.

Automatic conversion script
Id: cif_fix_values 3008 2015-01-20 13:52:24Z robertas 
;
_cod_original_cell_volume 1309.9(4)
_cod_database_code 4025846

loop_
_symmetry_equiv_pos_as_xyz
'x, y, z'
'-x, -y, -z'

loop_
_atom_site_label
_atom_site_type_symbol
_atom_site_fract_x
_atom_site_fract_y
_atom_site_fract_z
_atom_site_U_iso_or_equiv
_atom_site_adp_type
_atom_site_occupancy
_atom_site_symmetry_multiplicity
_atom_site_calc_flag
_atom_site_refinement_flags
_atom_site_disorder_assembly
_atom_site_disorder_group
C1 C 0.3899(3) 0.1293(3) 1.0494(2) 0.0112(6) Uani 1 1 d . . .
C2 C 0.5386(3) 0.1594(3) 1.1002(2) 0.0143(6) Uani 1 1 d . . .
H2 H 0.5695 0.1048 1.1415 0.017 Uiso 1 1 calc R . .
C3 C 0.6407(3) 0.2639(3) 1.0929(2) 0.0149(6) Uani 1 1 d . . .
C4 C 0.5913(3) 0.3453(3) 1.0345(2) 0.0161(6) Uani 1 1 d . . .
H4 H 0.6596 0.4212 1.0311 0.019 Uiso 1 1 calc R . .
C5 C 0.4482(3) 0.3189(3) 0.9827(2) 0.0145(6) Uani 1 1 d . . .
H5 H 0.4199 0.3772 0.9449 0.017 Uiso 1 1 calc R . .
C6 C 0.3408(3) 0.2061(3) 0.9840(2) 0.0118(6) Uani 1 1 d . . .
C7 C 0.1868(3) 0.1730(3) 0.9300(2) 0.0131(6) Uani 1 1 d . . .
C8 C 0.1237(3) 0.2243(3) 0.8405(2) 0.0132(6) Uani 1 1 d . . .
C9 C 0.1905(3) 0.2703(3) 0.7716(2) 0.0143(6) Uani 1 1 d . . .
H9 H 0.2818 0.2687 0.7836 0.017 Uiso 1 1 calc R . .
C10 C 0.1276(3) 0.3170(3) 0.6881(2) 0.0161(6) Uani 1 1 d . . .
H10 H 0.1764 0.3473 0.6439 0.019 Uiso 1 1 calc R . .
C11 C -0.0071(3) 0.3211(3) 0.6663(2) 0.0147(6) Uani 1 1 d . . .
C12 C -0.0780(3) 0.2687(3) 0.7270(2) 0.0132(6) Uani 1 1 d . . .
H12 H -0.1716 0.2664 0.7108 0.016 Uiso 1 1 calc R . .
C13 C -0.0165(3) 0.2180(3) 0.8129(2) 0.0132(6) Uani 1 1 d . . .
C14 C -0.1035(3) 0.1472(3) 0.8630(2) 0.0129(6) Uani 1 1 d . . .
C15 C -0.0518(3) 0.0729(3) 0.9297(2) 0.0127(6) Uani 1 1 d . . .
C16 C 0.0952(3) 0.0889(3) 0.9645(2) 0.0120(6) Uani 1 1 d . . .
C17 C 0.1462(3) 0.0150(3) 1.0362(2) 0.0126(6) Uani 1 1 d . . .
C18 C 0.2886(3) 0.0260(3) 1.0693(2) 0.0119(6) Uani 1 1 d . . .
C19 C 0.3304(3) -0.0598(3) 1.1261(2) 0.0144(6) Uani 1 1 d . . .
H19 H 0.4233 -0.0591 1.1422 0.017 Uiso 1 1 calc R . .
C20 C -0.2422(3) 0.1430(3) 0.8414(2) 0.0147(6) Uani 1 1 d . . .
H20 H -0.2741 0.1998 0.8034 0.018 Uiso 1 1 calc R . .
C21 C 0.7998(3) 0.2943(3) 1.1467(2) 0.0157(6) Uani 1 1 d . . .
H21A H 0.8538 0.3910 1.1977 0.019 Uiso 1 1 calc R . .
H21B H 0.8322 0.2822 1.0847 0.019 Uiso 1 1 calc R . .
C22 C 0.8386(3) 0.2058(3) 1.2164(2) 0.0157(6) Uani 1 1 d . . .
H22A H 0.7805 0.1088 1.1666 0.019 Uiso 1 1 calc R . .
H22B H 0.8113 0.2219 1.2811 0.019 Uiso 1 1 calc R . .
C23 C 0.9979(3) 0.2312(3) 1.2651(2) 0.0172(6) Uani 1 1 d . . .
H23A H 1.0239 0.2058 1.2008 0.021 Uiso 1 1 calc R . .
H23B H 1.0577 0.3295 1.3097 0.021 Uiso 1 1 calc R . .
C24 C 1.0297(3) 0.1489(3) 1.3426(2) 0.0178(6) Uani 1 1 d . . .
H24A H 1.0082 0.1791 1.4085 0.021 Uiso 1 1 calc R . .
H24B H 0.9630 0.0519 1.2987 0.021 Uiso 1 1 calc R . .
C25 C 1.1829(3) 0.1588(3) 1.3894(2) 0.0207(7) Uani 1 1 d . . .
H25A H 1.2514 0.2560 1.4256 0.025 Uiso 1 1 calc R . .
H25B H 1.2012 0.1163 1.3250 0.025 Uiso 1 1 calc R . .
C26 C 1.2093(3) 0.0880(3) 1.4781(3) 0.0228(7) Uani 1 1 d . . .
H26A H 1.1999 0.1369 1.5454 0.027 Uiso 1 1 calc R . .
H26B H 1.1329 -0.0058 1.4439 0.027 Uiso 1 1 calc R . .
C27 C 1.3543(3) 0.0805(3) 1.5197(3) 0.0290(8) Uani 1 1 d . . .
H27A H 1.4309 0.1717 1.5416 0.035 Uiso 1 1 calc R . .
H27B H 1.3575 0.0169 1.4562 0.035 Uiso 1 1 calc R . .
C28 C 1.3840(4) 0.0326(4) 1.6226(3) 0.0369(9) Uani 1 1 d . . .
H28A H 1.4011 0.1044 1.6904 0.055 Uiso 1 1 calc R . .
H28B H 1.4695 0.0124 1.6379 0.055 Uiso 1 1 calc R . .
H28C H 1.3006 -0.0498 1.6058 0.055 Uiso 1 1 calc R . .
C29 C -0.0710(3) 0.3764(3) 0.5744(2) 0.0151(6) Uani 1 1 d . . .
H29A H -0.0611 0.3348 0.5048 0.018 Uiso 1 1 calc R . .
H29B H -0.0122 0.4758 0.6024 0.018 Uiso 1 1 calc R . .
C30 C -0.2286(3) 0.3536(3) 0.5387(2) 0.0181(6) Uani 1 1 d . . .
H30A H -0.2407 0.3945 0.6072 0.022 Uiso 1 1 calc R . .
H30B H -0.2897 0.2545 0.5075 0.022 Uiso 1 1 calc R . .
C31 C -0.2783(3) 0.4164(3) 0.4478(2) 0.0172(6) Uani 1 1 d . . .
H31A H -0.2250 0.5168 0.4831 0.021 Uiso 1 1 calc R . .
H31B H -0.2520 0.3854 0.3849 0.021 Uiso 1 1 calc R . .
C32 C -0.4396(3) 0.3819(3) 0.3957(2) 0.0177(6) Uani 1 1 d . . .
H32A H -0.4933 0.2829 0.3517 0.021 Uiso 1 1 calc R . .
H32B H -0.4688 0.4032 0.4586 0.021 Uiso 1 1 calc R . .
C33 C -0.4803(3) 0.4597(3) 0.3165(2) 0.0175(6) Uani 1 1 d . . .
H33A H -0.4448 0.4429 0.2569 0.021 Uiso 1 1 calc R . .
H33B H -0.4304 0.5584 0.3620 0.021 Uiso 1 1 calc R . .
C34 C -0.6415(3) 0.4225(3) 0.2568(2) 0.0179(6) Uani 1 1 d . . .
H34A H -0.6791 0.4340 0.3155 0.022 Uiso 1 1 calc R . .
H34B H -0.6916 0.3254 0.2064 0.022 Uiso 1 1 calc R . .
C35 C -0.6747(3) 0.5104(3) 0.1846(3) 0.0213(7) Uani 1 1 d . . .
H35A H -0.6286 0.6068 0.2360 0.026 Uiso 1 1 calc R . .
H35B H -0.6314 0.5031 0.1293 0.026 Uiso 1 1 calc R . .
C36 C -0.8354(3) 0.4710(3) 0.1179(3) 0.0231(7) Uani 1 1 d . . .
H36A H -0.8828 0.3745 0.0693 0.035 Uiso 1 1 calc R . .
H36B H -0.8492 0.5268 0.0693 0.035 Uiso 1 1 calc R . .
H36C H -0.8775 0.4865 0.1722 0.035 Uiso 1 1 calc R . .

loop_
_atom_site_aniso_label
_atom_site_aniso_U_11
_atom_site_aniso_U_22
_atom_site_aniso_U_33
_atom_site_aniso_U_23
_atom_site_aniso_U_13
_atom_site_aniso_U_12
C1 0.0110(14) 0.0151(14) 0.0110(12) 0.0072(11) 0.0052(11) 0.0076(11)
C2 0.0113(15) 0.0168(14) 0.0177(14) 0.0106(12) 0.0051(11) 0.0076(12)
C3 0.0102(15) 0.0172(15) 0.0135(13) 0.0058(11) 0.0024(11) 0.0036(12)
C4 0.0132(15) 0.0167(14) 0.0184(14) 0.0081(12) 0.0069(12) 0.0045(12)
C5 0.0131(15) 0.0172(14) 0.0175(14) 0.0119(12) 0.0064(12) 0.0079(12)
C6 0.0110(15) 0.0117(13) 0.0113(13) 0.0051(11) 0.0031(11) 0.0040(11)
C7 0.0119(15) 0.0139(14) 0.0169(14) 0.0073(11) 0.0069(11) 0.0076(12)
C8 0.0127(15) 0.0137(14) 0.0133(13) 0.0062(11) 0.0036(11) 0.0069(12)
C9 0.0104(15) 0.0184(15) 0.0164(14) 0.0092(12) 0.0053(11) 0.0071(12)
C10 0.0132(15) 0.0174(15) 0.0175(14) 0.0106(12) 0.0045(12) 0.0055(12)
C11 0.0154(16) 0.0159(14) 0.0152(14) 0.0092(12) 0.0065(12) 0.0069(12)
C12 0.0114(14) 0.0116(13) 0.0164(13) 0.0073(11) 0.0032(11) 0.0060(11)
C13 0.0133(15) 0.0113(13) 0.0141(13) 0.0064(11) 0.0032(11) 0.0055(11)
C14 0.0116(14) 0.0113(13) 0.0104(12) 0.0059(11) -0.0002(11) 0.0023(11)
C15 0.0145(15) 0.0102(13) 0.0130(13) 0.0044(11) 0.0045(11) 0.0056(12)
C16 0.0136(15) 0.0133(13) 0.0127(13) 0.0075(11) 0.0053(11) 0.0085(12)
C17 0.0111(15) 0.0111(14) 0.0128(13) 0.0040(11) 0.0023(11) 0.0042(11)
C18 0.0123(15) 0.0146(14) 0.0099(12) 0.0065(11) 0.0048(11) 0.0052(11)
C19 0.0100(15) 0.0177(15) 0.0164(14) 0.0097(12) 0.0032(11) 0.0071(12)
C20 0.0154(15) 0.0152(14) 0.0164(14) 0.0105(12) 0.0055(12) 0.0082(12)
C21 0.0080(14) 0.0196(15) 0.0198(14) 0.0124(12) 0.0035(11) 0.0053(12)
C22 0.0115(15) 0.0203(15) 0.0174(14) 0.0093(12) 0.0055(12) 0.0079(12)
C23 0.0100(15) 0.0207(15) 0.0168(14) 0.0062(12) 0.0022(11) 0.0054(12)
C24 0.0131(15) 0.0185(15) 0.0205(15) 0.0091(12) 0.0029(12) 0.0081(12)
C25 0.0183(17) 0.0238(16) 0.0201(15) 0.0088(13) 0.0051(12) 0.0115(14)
C26 0.0218(18) 0.0247(17) 0.0233(16) 0.0097(13) 0.0063(13) 0.0141(14)
C27 0.0249(19) 0.0338(19) 0.0275(17) 0.0138(15) 0.0036(14) 0.0177(16)
C28 0.036(2) 0.049(2) 0.0294(19) 0.0187(17) 0.0034(16) 0.0296(19)
C29 0.0129(15) 0.0188(15) 0.0146(13) 0.0113(12) 0.0020(11) 0.0084(12)
C30 0.0162(16) 0.0186(15) 0.0223(15) 0.0126(13) 0.0076(12) 0.0080(13)
C31 0.0183(16) 0.0231(16) 0.0188(14) 0.0139(13) 0.0094(12) 0.0136(13)
C32 0.0145(16) 0.0234(16) 0.0173(14) 0.0101(12) 0.0050(12) 0.0107(13)
C33 0.0133(15) 0.0242(16) 0.0186(14) 0.0132(13) 0.0050(12) 0.0105(13)
C34 0.0141(16) 0.0243(16) 0.0149(14) 0.0096(12) 0.0026(12) 0.0094(13)
C35 0.0153(16) 0.0300(17) 0.0225(15) 0.0163(14) 0.0056(13) 0.0121(14)
C36 0.0207(18) 0.0278(17) 0.0214(15) 0.0110(14) 0.0039(13) 0.0149(14)

loop_
_atom_type_symbol
_atom_type_description
_atom_type_scat_dispersion_real
_atom_type_scat_dispersion_imag
_atom_type_scat_source
C C 0.0033 0.0016 'International Tables Vol C Tables 4.2.6.8 and 6.1.1.4'
H H 0.0000 0.0000 'International Tables Vol C Tables 4.2.6.8 and 6.1.1.4'

loop_
_geom_angle_atom_site_label_1
_geom_angle_atom_site_label_2
_geom_angle_atom_site_label_3
_geom_angle
_geom_angle_site_symmetry_1
_geom_angle_site_symmetry_3
_geom_angle_publ_flag
C2 C1 C6 119.5(2) . . ?
C2 C1 C18 120.5(2) . . ?
C6 C1 C18 119.9(2) . . ?
C3 C2 C1 123.1(2) . . ?
C2 C3 C4 116.7(2) . . ?
C2 C3 C21 122.6(2) . . ?
C4 C3 C21 120.7(2) . . ?
C5 C4 C3 122.2(3) . . ?
C4 C5 C6 121.5(2) . . ?
C1 C6 C5 116.7(2) . . ?
C1 C6 C7 119.2(2) . . ?
C5 C6 C7 123.9(2) . . ?
C16 C7 C6 119.1(2) . . ?
C16 C7 C8 118.4(2) . . ?
C6 C7 C8 122.5(2) . . ?
C13 C8 C9 116.8(2) . . ?
C13 C8 C7 119.3(2) . . ?
C9 C8 C7 123.7(2) . . ?
C10 C9 C8 122.0(3) . . ?
C9 C10 C11 121.4(3) . . ?
C12 C11 C10 117.5(2) . . ?
C12 C11 C29 122.9(2) . . ?
C10 C11 C29 119.5(2) . . ?
C11 C12 C13 122.3(2) . . ?
C8 C13 C12 119.7(2) . . ?
C8 C13 C14 120.2(2) . . ?
C12 C13 C14 119.8(2) . . ?
C20 C14 C15 118.7(2) . . ?
C20 C14 C13 122.1(2) . . ?
C15 C14 C13 119.1(2) . . ?
C14 C15 C17 119.4(2) . 2_557 ?
C14 C15 C16 119.6(2) . . ?
C17 C15 C16 121.0(2) 2_557 . ?
C7 C16 C15 121.1(2) . . ?
C7 C16 C17 120.6(2) . . ?
C15 C16 C17 118.2(2) . . ?
C18 C17 C15 119.7(2) . 2_557 ?
C18 C17 C16 119.5(2) . . ?
C15 C17 C16 120.8(2) 2_557 . ?
C19 C18 C17 118.6(2) . . ?
C19 C18 C1 121.8(2) . . ?
C17 C18 C1 119.5(2) . . ?
C20 C19 C18 121.8(2) 2_557 . ?
C19 C20 C14 121.2(2) 2_557 . ?
C3 C21 C22 114.6(2) . . ?
C21 C22 C23 114.6(2) . . ?
C24 C23 C22 111.1(2) . . ?
C25 C24 C23 115.6(2) . . ?
C24 C25 C26 111.6(2) . . ?
C27 C26 C25 114.9(3) . . ?
C26 C27 C28 111.9(3) . . ?
C11 C29 C30 116.9(2) . . ?
C29 C30 C31 111.5(2) . . ?
C32 C31 C30 114.8(2) . . ?
C33 C32 C31 112.6(2) . . ?
C32 C33 C34 114.6(2) . . ?
C33 C34 C35 112.0(2) . . ?
C36 C35 C34 113.7(2) . . ?

loop_
_geom_bond_atom_site_label_1
_geom_bond_atom_site_label_2
_geom_bond_distance
_geom_bond_site_symmetry_2
_geom_bond_publ_flag
C1 C2 1.410(4) . ?
C1 C6 1.414(3) . ?
C1 C18 1.451(4) . ?
C2 C3 1.371(4) . ?
C3 C4 1.406(4) . ?
C3 C21 1.513(4) . ?
C4 C5 1.365(4) . ?
C5 C6 1.420(4) . ?
C6 C7 1.457(4) . ?
C7 C16 1.397(4) . ?
C7 C8 1.462(3) . ?
C8 C13 1.408(4) . ?
C8 C9 1.415(4) . ?
C9 C10 1.369(4) . ?
C10 C11 1.401(4) . ?
C11 C12 1.373(4) . ?
C11 C29 1.518(3) . ?
C12 C13 1.418(3) . ?
C13 C14 1.449(4) . ?
C14 C20 1.410(4) . ?
C14 C15 1.412(3) . ?
C15 C17 1.432(4) 2_557 ?
C15 C16 1.436(4) . ?
C16 C17 1.447(3) . ?
C17 C18 1.407(4) . ?
C17 C15 1.432(4) 2_557 ?
C18 C19 1.406(3) . ?
C19 C20 1.351(4) 2_557 ?
C20 C19 1.351(4) 2_557 ?
C21 C22 1.523(4) . ?
C22 C23 1.527(4) . ?
C23 C24 1.520(4) . ?
C24 C25 1.516(4) . ?
C25 C26 1.528(4) . ?
C26 C27 1.509(4) . ?
C27 C28 1.521(4) . ?
C29 C30 1.524(4) . ?
C30 C31 1.527(4) . ?
C31 C32 1.525(4) . ?
C32 C33 1.516(4) . ?
C33 C34 1.522(4) . ?
C34 C35 1.525(4) . ?
C35 C36 1.522(4) . ?
